data_7209070
loop_
_publ_author_name
'Zhu, Xia'
'Chen, Qian'
'Yang, Zhi'
'Li, Bao-Long'
'Li, Hai-Yan'

_publ_section_title
;
 Tuning zinc(ii) coordination polymers based on
 bis(1,2,4-triazol-1-yl)ethane and 5-substituted
 1,3-benzenedicarboxylates: syntheses, structures and properties
;
_journal_issue 3
_journal_name_full CrystEngComm
_journal_page_first 471
_journal_paper_doi 10.1039/c2ce26515j
_journal_volume 15
_journal_year 2013
_chemical_formula_moiety 'C14 H13 I N6 O5 Zn, H2 O'
_chemical_formula_sum 'C14 H15 I N6 O6 Zn'
_chemical_formula_weight 555.59
_chemical_name_systematic
;
?
;
_space_group_IT_number 15
_symmetry_cell_setting monoclinic
_symmetry_Int_Tables_number 15
_symmetry_space_group_name_Hall '-C 2yc'
_symmetry_space_group_name_H-M 'C 1 2/c 1'
_atom_sites_solution_hydrogens geom
_atom_sites_solution_primary direct
_atom_sites_solution_secondary difmap
_audit_creation_method SHELXL-97
_cell_angle_alpha 90.00
_cell_angle_beta 120.564(3)
_cell_angle_gamma 90.00
_cell_formula_units_Z 8
_cell_length_a 20.910(4)
_cell_length_b 10.2807(13)
_cell_length_c 20.029(3)
_cell_measurement_reflns_used 5423
_cell_measurement_temperature 293(2)
_cell_measurement_theta_max 25.3
_cell_measurement_theta_min 3.0
_cell_volume 3707.4(10)
_computing_cell_refinement CrystalClear
_computing_data_collection CrystalClear
_computing_data_reduction CrystalStructure
_computing_molecular_graphics 'Bruker SHELXTL'
_computing_publication_material 'Bruker SHELXTL'
_computing_structure_refinement 'SHELXL-97 (Sheldrick, 1997)'
_computing_structure_solution 'SHELXS-97 (Sheldrick, 1990)'
_diffrn_ambient_temperature 293(2)
_diffrn_detector_area_resol_mean 7.31
_diffrn_measured_fraction_theta_full 0.993
_diffrn_measured_fraction_theta_max 0.993
_diffrn_measurement_device_type 'Rigaku Mercury CCD'
_diffrn_measurement_method \w
_diffrn_radiation_monochromator graphite
_diffrn_radiation_source 'fine-focus sealed tube'
_diffrn_radiation_type MoK\a
_diffrn_radiation_wavelength 0.71070
_diffrn_reflns_av_R_equivalents 0.0335
_diffrn_reflns_av_sigmaI/netI 0.0290
_diffrn_reflns_limit_h_max 25
_diffrn_reflns_limit_h_min -25
_diffrn_reflns_limit_k_max 12
_diffrn_reflns_limit_k_min -10
_diffrn_reflns_limit_l_max 23
_diffrn_reflns_limit_l_min -24
_diffrn_reflns_number 15001
_diffrn_reflns_theta_full 25.35
_diffrn_reflns_theta_max 25.35
_diffrn_reflns_theta_min 3.57
_diffrn_standards_decay_% 0
_diffrn_standards_interval_count 0
_diffrn_standards_interval_time 0
_diffrn_standards_number 0
_exptl_absorpt_coefficient_mu 3.037
_exptl_absorpt_correction_T_max 0.7510
_exptl_absorpt_correction_T_min 0.3120
_exptl_absorpt_correction_type multi-scan
_exptl_absorpt_process_details 'Jacobson, R. (1998) Private communication'
_exptl_crystal_colour yellow
_exptl_crystal_density_diffrn 1.991
_exptl_crystal_density_method 'not measured'
_exptl_crystal_description block
_exptl_crystal_F_000 2176
_exptl_crystal_size_max 0.50
_exptl_crystal_size_mid 0.40
_exptl_crystal_size_min 0.10
_refine_diff_density_max 1.208
_refine_diff_density_min -0.833
_refine_diff_density_rms 0.103
_refine_ls_extinction_method none
_refine_ls_goodness_of_fit_ref 1.028
_refine_ls_hydrogen_treatment mixed
_refine_ls_matrix_type full
_refine_ls_number_parameters 265
_refine_ls_number_reflns 3379
_refine_ls_number_restraints 6
_refine_ls_restrained_S_all 1.028
_refine_ls_R_factor_all 0.0524
_refine_ls_R_factor_gt 0.0413
_refine_ls_shift/su_max 0.000
_refine_ls_shift/su_mean 0.000
_refine_ls_structure_factor_coef Fsqd
_refine_ls_weighting_details 'calc w=1/[\s^2^(Fo^2^)+(0.0920P)^2^+2.3100P] where P=(Fo^2^+2Fc^2^)/3'
_refine_ls_weighting_scheme calc
_refine_ls_wR_factor_gt 0.1233
_refine_ls_wR_factor_ref 0.1357
_reflns_number_gt 2837
_reflns_number_total 3379
_reflns_threshold_expression >2sigma(I)
_cod_data_source_file c2ce26515j.txt
_cod_data_source_block Zn-bte-I-1,3-bdc
_cod_depositor_comments
;
The following automatic conversions were performed:

'_symmetry_cell_setting' value 'Monoclinic' changed to 'monoclinic'
according to /home/saulius/struct/CIF-dictionaries/cif_core.dic
dictionary named 'cif_core.dic' version 2.4.2 from
2011-04-26.

'_exptl_absorpt_correction_type' value 'Multi-scan'
changed to 'multi-scan' according to
/home/saulius/struct/CIF-dictionaries/cif_core.dic dictionary named
'cif_core.dic' version 2.4.2 from 2011-04-26.

Automatic conversion script
Id: cif_fix_values 1891 2012-01-12 08:04:46Z andrius 
;
_cod_original_cell_volume 3707.3(10)
_cod_original_sg_symbol_H-M C2/c
_cod_database_code 7209070

loop_
_symmetry_equiv_pos_as_xyz
'x, y, z'
'-x, y, -z+1/2'
'x+1/2, y+1/2, z'
'-x+1/2, y+1/2, -z+1/2'
'-x, -y, -z'
'x, -y, z-1/2'
'-x+1/2, -y+1/2, -z'
'x+1/2, -y+1/2, z-1/2'

loop_
_atom_site_label
_atom_site_type_symbol
_atom_site_fract_x
_atom_site_fract_y
_atom_site_fract_z
_atom_site_U_iso_or_equiv
_atom_site_adp_type
_atom_site_occupancy
_atom_site_symmetry_multiplicity
_atom_site_calc_flag
_atom_site_refinement_flags
Zn1 Zn 0.13166(3) 0.42564(4) 0.41673(3) 0.02648(19) Uani 1 1 d .
I1 I 0.03956(2) -0.07719(3) 0.097894(19) 0.04844(19) Uani 1 1 d .
O1 O 0.10775(17) 0.2820(3) 0.33233(19) 0.0375(7) Uani 1 1 d .
O2 O 0.14484(19) 0.1816(3) 0.44223(18) 0.0440(8) Uani 1 1 d .
O3 O 0.1465(3) -0.3007(3) 0.4511(2) 0.0625(11) Uani 1 1 d .
O4 O 0.10635(18) -0.4154(3) 0.3451(2) 0.0345(8) Uani 1 1 d .
O5 O 0.24059(18) 0.4371(3) 0.4370(2) 0.0385(8) Uani 1 1 d D
H1W H 0.260(2) 0.514(3) 0.437(3) 0.046 Uiso 1 1 d D
H2W H 0.2796(19) 0.399(4) 0.478(2) 0.046 Uiso 1 1 d D
O6 O 0.1891(3) -0.1496(4) 0.5801(2) 0.0652(12) Uani 1 1 d D
H3W H 0.165(3) -0.188(2) 0.5352(14) 0.078 Uiso 1 1 d D
H4W H 0.160(3) -0.158(7) 0.601(3) 0.078 Uiso 1 1 d D
N1 N 0.21217(19) 0.4930(4) 0.6544(2) 0.0324(9) Uani 1 1 d .
N2 N 0.2006(3) 0.3617(4) 0.6572(2) 0.0509(11) Uani 1 1 d .
N3 N 0.1730(2) 0.4235(3) 0.5379(2) 0.0308(9) Uani 1 1 d .
N4 N 0.1021(2) 0.5991(4) 0.6839(2) 0.0340(9) Uani 1 1 d .
N5 N 0.0855(2) 0.6864(4) 0.6258(3) 0.0489(11) Uani 1 1 d .
N6 N -0.0186(2) 0.5935(3) 0.6115(2) 0.0338(9) Uani 1 1 d .
C1 C 0.2340(3) 0.5774(5) 0.7211(3) 0.0411(13) Uani 1 1 d .
H1A H 0.2402 0.6654 0.7079 0.049 Uiso 1 1 calc R
H1B H 0.2815 0.5486 0.7637 0.049 Uiso 1 1 calc R
C2 C 0.1776(3) 0.5777(5) 0.7469(3) 0.0377(12) Uani 1 1 d .
H2A H 0.1799 0.4949 0.7713 0.045 Uiso 1 1 calc R
H2B H 0.1906 0.6453 0.7855 0.045 Uiso 1 1 calc R
C3 C 0.1781(3) 0.3268(5) 0.5863(3) 0.0482(13) Uani 1 1 d .
H3A H 0.1662 0.2410 0.5699 0.058 Uiso 1 1 calc R
C4 C 0.1960(3) 0.5252(5) 0.5848(3) 0.0357(11) Uani 1 1 d .
H4A H 0.2002 0.6090 0.5699 0.043 Uiso 1 1 calc R
C5 C 0.0135(3) 0.6793(6) 0.5841(3) 0.0514(14) Uani 1 1 d .
H5A H -0.0143 0.7284 0.5394 0.062 Uiso 1 1 calc R
C6 C 0.0401(2) 0.5501(5) 0.6747(3) 0.0344(10) Uani 1 1 d .
H6A H 0.0380 0.4915 0.7089 0.041 Uiso 1 1 calc R
C7 C 0.1108(2) 0.0511(4) 0.3315(2) 0.0242(9) Uani 1 1 d .
C8 C 0.1229(2) -0.0655(4) 0.3725(3) 0.0255(9) Uani 1 1 d .
H8A H 0.1390 -0.0628 0.4251 0.031 Uiso 1 1 calc R
C9 C 0.1113(2) -0.1846(4) 0.3357(2) 0.0271(9) Uani 1 1 d .
C10 C 0.0878(2) -0.1887(4) 0.2570(3) 0.0288(9) Uani 1 1 d .
H10A H 0.0806 -0.2681 0.2319 0.035 Uiso 1 1 calc R
C11 C 0.0754(3) -0.0721(4) 0.2164(3) 0.0293(10) Uani 1 1 d .
C12 C 0.0862(2) 0.0474(4) 0.2532(3) 0.0285(9) Uani 1 1 d .
H12A H 0.0770 0.1243 0.2252 0.034 Uiso 1 1 calc R
C13 C 0.1221(2) 0.1804(4) 0.3721(3) 0.0291(10) Uani 1 1 d .
C14 C 0.1225(2) -0.3080(4) 0.3810(3) 0.0337(10) Uani 1 1 d .

loop_
_atom_site_aniso_label
_atom_site_aniso_U_11
_atom_site_aniso_U_22
_atom_site_aniso_U_33
_atom_site_aniso_U_23
_atom_site_aniso_U_13
_atom_site_aniso_U_12
Zn1 0.0326(3) 0.0212(3) 0.0237(3) -0.00019(18) 0.0129(3) 0.00088(18)
I1 0.0702(3) 0.0466(3) 0.0276(3) -0.00077(13) 0.0241(2) 0.00491(15)
O1 0.0495(19) 0.0174(15) 0.048(2) -0.0003(14) 0.0268(16) 0.0002(13)
O2 0.054(2) 0.0361(18) 0.0286(18) -0.0070(14) 0.0118(15) 0.0108(15)
O3 0.120(3) 0.0274(19) 0.036(2) 0.0064(15) 0.037(2) 0.005(2)
O4 0.048(2) 0.0147(15) 0.0354(19) 0.0017(12) 0.0174(17) 0.0007(12)
O5 0.0341(18) 0.0412(19) 0.0359(18) 0.0064(14) 0.0146(15) -0.0016(14)
O6 0.098(3) 0.050(3) 0.062(3) -0.009(2) 0.051(3) -0.022(2)
N1 0.033(2) 0.036(2) 0.029(2) -0.0034(16) 0.0158(16) 0.0038(16)
N2 0.082(3) 0.037(2) 0.037(2) 0.0030(19) 0.033(2) 0.005(2)
N3 0.039(2) 0.027(2) 0.028(2) -0.0025(15) 0.0182(18) 0.0034(15)
N4 0.036(2) 0.039(2) 0.027(2) -0.0015(16) 0.0158(18) 0.0030(16)
N5 0.044(2) 0.054(3) 0.052(3) 0.012(2) 0.027(2) 0.000(2)
N6 0.032(2) 0.036(2) 0.033(2) 0.0058(16) 0.0160(18) 0.0062(15)
C1 0.035(3) 0.059(4) 0.027(3) -0.014(2) 0.014(2) -0.005(2)
C2 0.033(2) 0.057(3) 0.020(2) -0.0045(18) 0.012(2) 0.004(2)
C3 0.077(4) 0.029(3) 0.037(3) 0.001(2) 0.028(3) 0.001(3)
C4 0.042(3) 0.034(3) 0.030(3) 0.003(2) 0.018(2) 0.001(2)
C5 0.039(3) 0.063(4) 0.049(3) 0.025(3) 0.020(2) 0.008(2)
C6 0.037(3) 0.034(2) 0.030(2) 0.004(2) 0.015(2) 0.0026(19)
C7 0.027(2) 0.0178(19) 0.028(2) -0.0014(17) 0.0143(19) -0.0018(16)
C8 0.029(2) 0.023(2) 0.023(2) -0.0014(16) 0.0113(19) -0.0017(16)
C9 0.031(2) 0.019(2) 0.029(2) -0.0002(17) 0.0137(19) -0.0006(16)
C10 0.033(2) 0.024(2) 0.029(2) -0.0042(18) 0.0162(19) -0.0028(17)
C11 0.032(2) 0.028(2) 0.025(2) -0.0016(17) 0.013(2) -0.0027(17)
C12 0.033(2) 0.021(2) 0.034(2) 0.0038(18) 0.019(2) 0.0000(17)
C13 0.021(2) 0.030(2) 0.035(3) -0.002(2) 0.0134(19) 0.0018(17)
C14 0.037(2) 0.025(2) 0.035(3) 0.004(2) 0.015(2) 0.0016(18)

loop_
_atom_type_symbol
_atom_type_description
_atom_type_scat_dispersion_real
_atom_type_scat_dispersion_imag
_atom_type_scat_source
C C 0.0033 0.0016 'International Tables Vol C Tables 4.2.6.8 and 6.1.1.4'
H H 0.0000 0.0000 'International Tables Vol C Tables 4.2.6.8 and 6.1.1.4'
N N 0.0061 0.0033 'International Tables Vol C Tables 4.2.6.8 and 6.1.1.4'
O O 0.0106 0.0060 'International Tables Vol C Tables 4.2.6.8 and 6.1.1.4'
Zn Zn 0.2839 1.4301 'International Tables Vol C Tables 4.2.6.8 and 6.1.1.4'
I I -0.4742 1.8119 'International Tables Vol C Tables 4.2.6.8 and 6.1.1.4'

loop_
_geom_angle_atom_site_label_1
_geom_angle_atom_site_label_2
_geom_angle_atom_site_label_3
_geom_angle
_geom_angle_site_symmetry_1
_geom_angle_site_symmetry_3
O4 Zn1 O5 87.67(13) 1_565 .
O4 Zn1 O1 97.20(13) 1_565 .
O5 Zn1 O1 89.17(13) . .
O4 Zn1 N3 128.05(12) 1_565 .
O5 Zn1 N3 90.50(15) . .
O1 Zn1 N3 134.71(13) . .
O4 Zn1 N6 91.78(14) 1_565 5_566
O5 Zn1 N6 175.85(15) . 5_566
O1 Zn1 N6 86.81(14) . 5_566
N3 Zn1 N6 93.07(15) . 5_566
C13 O1 Zn1 101.0(3) . .
C14 O4 Zn1 113.4(3) . 1_545
Zn1 O5 H1W 120(3) . .
Zn1 O5 H2W 123(3) . .
H1W O5 H2W 100(2) . .
H3W O6 H4W 105(6) . .
C4 N1 N2 109.7(4) . .
C4 N1 C1 128.4(4) . .
N2 N1 C1 121.7(4) . .
C3 N2 N1 101.5(4) . .
C4 N3 C3 101.7(4) . .
C4 N3 Zn1 126.4(3) . .
C3 N3 Zn1 131.6(3) . .
C6 N4 N5 109.1(4) . .
C6 N4 C2 128.5(4) . .
N5 N4 C2 122.2(4) . .
C5 N5 N4 102.7(4) . .
C6 N6 C5 101.3(4) . .
C6 N6 Zn1 126.0(3) . 5_566
C5 N6 Zn1 130.4(3) . 5_566
N1 C1 C2 112.3(4) . .
N1 C1 H1A 109.1 . .
C2 C1 H1A 109.1 . .
N1 C1 H1B 109.1 . .
C2 C1 H1B 109.1 . .
H1A C1 H1B 107.9 . .
N4 C2 C1 113.3(4) . .
N4 C2 H2A 108.9 . .
C1 C2 H2A 108.9 . .
N4 C2 H2B 108.9 . .
C1 C2 H2B 108.9 . .
H2A C2 H2B 107.7 . .
N2 C3 N3 115.6(5) . .
N2 C3 H3A 122.2 . .
N3 C3 H3A 122.2 . .
N1 C4 N3 111.3(5) . .
N1 C4 H4A 124.3 . .
N3 C4 H4A 124.3 . .
N5 C5 N6 114.7(4) . .
N5 C5 H5A 122.6 . .
N6 C5 H5A 122.6 . .
N4 C6 N6 112.1(4) . .
N4 C6 H6A 123.9 . .
N6 C6 H6A 123.9 . .
C12 C7 C8 119.7(4) . .
C12 C7 C13 120.1(4) . .
C8 C7 C13 120.2(4) . .
C9 C8 C7 120.9(4) . .
C9 C8 H8A 119.5 . .
C7 C8 H8A 119.5 . .
C8 C9 C10 119.6(4) . .
C8 C9 C14 119.6(4) . .
C10 C9 C14 120.8(4) . .
C9 C10 C11 119.1(4) . .
C9 C10 H10A 120.5 . .
C11 C10 H10A 120.5 . .
C12 C11 C10 121.2(4) . .
C12 C11 I1 119.3(3) . .
C10 C11 I1 119.4(3) . .
C7 C12 C11 119.4(4) . .
C7 C12 H12A 120.3 . .
C11 C12 H12A 120.3 . .
O2 C13 O1 123.0(4) . .
O2 C13 C7 119.1(4) . .
O1 C13 C7 117.9(4) . .
O3 C14 O4 122.6(4) . .
O3 C14 C9 118.9(4) . .
O4 C14 C9 118.6(4) . .

loop_
_geom_bond_atom_site_label_1
_geom_bond_atom_site_label_2
_geom_bond_distance
_geom_bond_site_symmetry_2
Zn1 O4 2.059(3) 1_565
Zn1 O5 2.104(3) .
Zn1 O1 2.104(3) .
Zn1 N3 2.123(4) .
Zn1 N6 2.142(4) 5_566
I1 C11 2.095(5) .
O1 C13 1.254(5) .
O2 C13 1.232(5) .
O3 C14 1.231(6) .
O4 C14 1.266(5) .
O4 Zn1 2.059(3) 1_545
O5 H1W 0.886(19) .
O5 H2W 0.899(19) .
O6 H3W 0.87(2) .
O6 H4W 0.90(2) .
N1 C4 1.299(6) .
N1 N2 1.378(6) .
N1 C1 1.457(6) .
N2 C3 1.298(7) .
N3 C4 1.322(6) .
N3 C3 1.355(6) .
N4 C6 1.313(6) .
N4 N5 1.366(6) .
N4 C2 1.452(6) .
N5 C5 1.300(6) .
N6 C6 1.315(6) .
N6 C5 1.379(6) .
N6 Zn1 2.142(4) 5_566
C1 C2 1.508(7) .
C1 H1A 0.9700 .
C1 H1B 0.9700 .
C2 H2A 0.9700 .
C2 H2B 0.9700 .
C3 H3A 0.9300 .
C4 H4A 0.9300 .
C5 H5A 0.9300 .
C6 H6A 0.9300 .
C7 C12 1.381(6) .
C7 C8 1.401(6) .
C7 C13 1.514(6) .
C8 C9 1.385(6) .
C8 H8A 0.9300 .
C9 C10 1.394(6) .
C9 C14 1.507(6) .
C10 C11 1.397(6) .
C10 H10A 0.9300 .
C11 C12 1.390(6) .
C12 H12A 0.9300 .

loop_
_geom_hbond_atom_site_label_D
_geom_hbond_atom_site_label_H
_geom_hbond_atom_site_label_A
_geom_hbond_distance_DH
_geom_hbond_distance_HA
_geom_hbond_distance_DA
_geom_hbond_angle_DHA
_geom_hbond_site_symmetry_A
O5 H1W O6 0.886(19) 1.89(2) 2.751(5) 163(5) 7_556
O5 H2W O2 0.899(19) 1.783(19) 2.681(5) 178(4) 7_556
O6 H3W O3 0.87(2) 1.92(3) 2.746(5) 159(5) .
O6 H4W N5 0.90(2) 2.46(5) 3.223(6) 143(6) 1_545

loop_
_geom_torsion_atom_site_label_1
_geom_torsion_atom_site_label_2
_geom_torsion_atom_site_label_3
_geom_torsion_atom_site_label_4
_geom_torsion
_geom_torsion_site_symmetry_1
O4 Zn1 O1 C13 179.9(3) 1_565
O5 Zn1 O1 C13 92.4(3) .
N3 Zn1 O1 C13 2.5(3) .
N6 Zn1 O1 C13 -88.7(3) 5_566
C4 N1 N2 C3 0.2(5) .
C1 N1 N2 C3 176.1(5) .
O4 Zn1 N3 C4 -8.4(5) 1_565
O5 Zn1 N3 C4 79.0(4) .
O1 Zn1 N3 C4 168.3(3) .
N6 Zn1 N3 C4 -103.1(4) 5_566
O4 Zn1 N3 C3 165.9(4) 1_565
O5 Zn1 N3 C3 -106.7(5) .
O1 Zn1 N3 C3 -17.3(6) .
N6 Zn1 N3 C3 71.2(5) 5_566
C6 N4 N5 C5 -2.1(5) .
C2 N4 N5 C5 -177.7(4) .
C4 N1 C1 C2 115.3(5) .
N2 N1 C1 C2 -59.8(6) .
C6 N4 C2 C1 145.5(5) .
N5 N4 C2 C1 -39.8(6) .
N1 C1 C2 N4 -49.4(6) .
N1 N2 C3 N3 -0.9(6) .
C4 N3 C3 N2 1.2(7) .
Zn1 N3 C3 N2 -174.1(4) .
N2 N1 C4 N3 0.5(5) .
C1 N1 C4 N3 -175.0(4) .
C3 N3 C4 N1 -1.0(6) .
Zn1 N3 C4 N1 174.7(3) .
N4 N5 C5 N6 0.5(6) .
C6 N6 C5 N5 1.2(6) .
Zn1 N6 C5 N5 164.2(4) 5_566
N5 N4 C6 N6 3.1(5) .
C2 N4 C6 N6 178.3(4) .
C5 N6 C6 N4 -2.5(5) .
Zn1 N6 C6 N4 -166.6(3) 5_566
C12 C7 C8 C9 0.6(7) .
C13 C7 C8 C9 178.6(4) .
C7 C8 C9 C10 0.6(7) .
C7 C8 C9 C14 -178.1(4) .
C8 C9 C10 C11 -1.1(6) .
C14 C9 C10 C11 177.7(4) .
C9 C10 C11 C12 0.3(7) .
C9 C10 C11 I1 -179.6(3) .
C8 C7 C12 C11 -1.4(6) .
C13 C7 C12 C11 -179.4(4) .
C10 C11 C12 C7 1.0(7) .
I1 C11 C12 C7 -179.1(3) .
Zn1 O1 C13 O2 -0.8(5) .
Zn1 O1 C13 C7 179.2(3) .
C12 C7 C13 O2 -179.2(4) .
C8 C7 C13 O2 2.8(6) .
C12 C7 C13 O1 0.7(6) .
C8 C7 C13 O1 -177.2(4) .
Zn1 O4 C14 O3 -4.4(6) 1_545
Zn1 O4 C14 C9 176.1(3) 1_545
C8 C9 C14 O3 -4.6(7) .
C10 C9 C14 O3 176.7(4) .
C8 C9 C14 O4 174.9(4) .
C10 C9 C14 O4 -3.8(6) .
